data_4070276
loop_
_publ_author_name
'Panichakul, Duanghathai'
'Mathey, Fran\,cois'

_publ_section_title
;
 Synthesis, Structure, and Chemistry of 2-Amino-Substituted Phosphirenes
;
_journal_issue 19
_journal_name_full Organometallics
_journal_page_first 5705
_journal_paper_doi 10.1021/om900696p
_journal_volume 28
_journal_year 2009
_chemical_formula_moiety 'C34 H44 N2 O4'
_chemical_formula_sum 'C34 H44 N2 O4'
_chemical_formula_weight 544.71
_chemical_name_systematic
;

 ?

;
_space_group_IT_number 9
_symmetry_cell_setting monoclinic
_symmetry_space_group_name_Hall 'C -2yc'
_symmetry_space_group_name_H-M 'C 1 c 1'
_atom_sites_solution_hydrogens geom
_atom_sites_solution_primary direct
_atom_sites_solution_secondary difmap
_audit_creation_method SHELXL-97
_cell_angle_alpha 90.00
_cell_angle_beta 126.3530(10)
_cell_angle_gamma 90.00
_cell_formula_units_Z 4
_cell_length_a 22.0421(6)
_cell_length_b 11.3051(3)
_cell_length_c 15.4125(7)
_cell_measurement_reflns_used 3095
_cell_measurement_temperature 173(2)
_cell_measurement_theta_max 23.99
_cell_measurement_theta_min 2.67
_cell_volume 3093.15(19)
_computing_cell_refinement 'Bruker SMART'
_computing_data_collection 'Bruker SMART'
_computing_data_reduction 'Bruker SAINT'
_computing_molecular_graphics 'Bruker SHELXTL'
_computing_publication_material 'Bruker SHELXTL'
_computing_structure_refinement 'SHELXL-97 (Sheldrick, 1997)'
_computing_structure_solution 'SHELXS-97 (Sheldrick, 1990)'
_diffrn_ambient_temperature 173(2)
_diffrn_measured_fraction_theta_full 0.981
_diffrn_measured_fraction_theta_max 0.981
_diffrn_measurement_device_type 'CCD area detector'
_diffrn_measurement_method 'phi and omega scans'
_diffrn_radiation_monochromator graphite
_diffrn_radiation_source 'fine-focus sealed tube'
_diffrn_radiation_type MoK\a
_diffrn_radiation_wavelength 0.71073
_diffrn_reflns_av_R_equivalents 0.0366
_diffrn_reflns_av_sigmaI/netI 0.0459
_diffrn_reflns_limit_h_max 26
_diffrn_reflns_limit_h_min -22
_diffrn_reflns_limit_k_max 13
_diffrn_reflns_limit_k_min -13
_diffrn_reflns_limit_l_max 18
_diffrn_reflns_limit_l_min -18
_diffrn_reflns_number 12283
_diffrn_reflns_theta_full 25.24
_diffrn_reflns_theta_max 25.24
_diffrn_reflns_theta_min 2.14
_exptl_absorpt_coefficient_mu 0.076
_exptl_absorpt_correction_T_max 0.9924
_exptl_absorpt_correction_T_min 0.9894
_exptl_absorpt_correction_type multi-scan
_exptl_absorpt_process_details sadabs
_exptl_crystal_colour yellow
_exptl_crystal_density_diffrn 1.170
_exptl_crystal_density_method 'not measured'
_exptl_crystal_description block
_exptl_crystal_F_000 1176
_exptl_crystal_size_max 0.14
_exptl_crystal_size_mid 0.12
_exptl_crystal_size_min 0.10
_refine_diff_density_max 0.427
_refine_diff_density_min -0.281
_refine_diff_density_rms 0.083
_refine_ls_extinction_method none
_refine_ls_goodness_of_fit_ref 1.129
_refine_ls_hydrogen_treatment constr
_refine_ls_matrix_type full
_refine_ls_number_parameters 371
_refine_ls_number_reflns 4910
_refine_ls_number_restraints 2
_refine_ls_restrained_S_all 1.129
_refine_ls_R_factor_all 0.0587
_refine_ls_R_factor_gt 0.0434
_refine_ls_shift/su_max 0.001
_refine_ls_shift/su_mean 0.000
_refine_ls_structure_factor_coef Fsqd
_refine_ls_weighting_details 'calc w=1/[\s^2^(Fo^2^)+(0.0788P)^2^+0.4018P] where P=(Fo^2^+2Fc^2^)/3'
_refine_ls_weighting_scheme calc
_refine_ls_wR_factor_gt 0.1129
_refine_ls_wR_factor_ref 0.1385
_reflns_number_gt 4161
_reflns_number_total 4910
_reflns_threshold_expression >2sigma(I)
_cod_data_source_file om900696p_si_001.cif
_cod_data_source_block mat12m
_cod_depositor_comments
;
The following automatic conversions were performed:

'_symmetry_cell_setting' value 'Monoclinic' changed to 'monoclinic'
according to /home/saulius/struct/CIF-dictionaries/cif_core.dic
dictionary named 'cif_core.dic' version 2.4.2 from 2011-04-26.

Automatic conversion script
Id: cif_fix_values 1715 2011-07-08 13:25:40Z adriana 
;
_cod_original_cell_volume 3093.15(18)
_cod_original_sg_symbol_H-M Cc
_cod_database_code 4070276

loop_
_symmetry_equiv_pos_as_xyz
'x, y, z'
'x, -y, z+1/2'
'x+1/2, y+1/2, z'
'x+1/2, -y+1/2, z+1/2'

loop_
_atom_site_label
_atom_site_type_symbol
_atom_site_fract_x
_atom_site_fract_y
_atom_site_fract_z
_atom_site_U_iso_or_equiv
_atom_site_adp_type
_atom_site_occupancy
_atom_site_symmetry_multiplicity
_atom_site_calc_flag
_atom_site_refinement_flags
C1 C 0.57472(16) 0.7177(3) 0.0404(2) 0.0251(6) Uani 1 1 d .
C2 C 0.54190(15) 0.8296(2) 0.0154(2) 0.0224(6) Uani 1 1 d .
C3 C 0.57646(16) 0.9258(2) 0.0052(2) 0.0238(6) Uani 1 1 d .
C4 C 0.64507(16) 0.9094(2) 0.0199(2) 0.0238(6) Uani 1 1 d .
C5 C 0.68115(17) 0.7971(3) 0.0508(2) 0.0257(6) Uani 1 1 d .
C6 C 0.64508(16) 0.7008(3) 0.0616(2) 0.0221(6) Uani 1 1 d .
C7 C 0.53300(17) 0.6151(3) 0.0418(2) 0.0298(7) Uani 1 1 d .
C8 C 0.4751(2) 0.5419(4) 0.1191(4) 0.0604(12) Uani 1 1 d .
H8A H 0.4281 0.5350 0.0463 0.091 Uiso 1 1 calc R
H8B H 0.4638 0.5665 0.1691 0.091 Uiso 1 1 calc R
H8C H 0.5009 0.4652 0.1418 0.091 Uiso 1 1 calc R
C9 C 0.46816(16) 0.8422(3) 0.0008(2) 0.0250(6) Uani 1 1 d .
C10 C 0.4073(2) 0.9325(4) 0.0664(3) 0.0491(10) Uani 1 1 d .
H10A H 0.3680 0.9660 -0.0042 0.074 Uiso 1 1 calc R
H10B H 0.4176 0.9868 0.1232 0.074 Uiso 1 1 calc R
H10C H 0.3904 0.8562 0.0751 0.074 Uiso 1 1 calc R
C11 C 0.53675(16) 1.0435(2) -0.0279(2) 0.0269(6) Uani 1 1 d .
C12 C 0.46582(19) 1.0533(3) -0.1242(2) 0.0344(8) Uani 1 1 d .
H12 H 0.4429 0.9862 -0.1697 0.041 Uiso 1 1 calc R
C13 C 0.4275(2) 1.1613(3) -0.1552(3) 0.0449(9) Uani 1 1 d .
H13 H 0.3782 1.1667 -0.2205 0.054 Uiso 1 1 calc R
C14 C 0.4608(2) 1.2590(3) -0.0919(3) 0.0455(9) Uani 1 1 d .
H14 H 0.4358 1.3333 -0.1145 0.055 Uiso 1 1 calc R
C15 C 0.5312(2) 1.2489(3) 0.0054(3) 0.0386(8) Uani 1 1 d .
H15 H 0.5542 1.3161 0.0506 0.046 Uiso 1 1 calc R
C16 C 0.56810(18) 1.1428(3) 0.0369(2) 0.0313(7) Uani 1 1 d .
H16 H 0.6161 1.1371 0.1045 0.038 Uiso 1 1 calc R
C17 C 0.7347(2) 1.0824(4) 0.0874(3) 0.0554(10) Uani 1 1 d .
H17 H 0.7101 1.1612 0.0746 0.067 Uiso 1 1 calc R
C18 C 0.8027(3) 1.1017(5) 0.0862(4) 0.0810(15) Uani 1 1 d .
H18A H 0.8293 1.0266 0.1008 0.121 Uiso 1 1 calc R
H18B H 0.8367 1.1595 0.1417 0.121 Uiso 1 1 calc R
H18C H 0.7857 1.1314 0.0153 0.121 Uiso 1 1 calc R
C19 C 0.7617(2) 1.0429(4) 0.1987(3) 0.0511(10) Uani 1 1 d .
H19A H 0.7181 1.0286 0.1995 0.077 Uiso 1 1 calc R
H19B H 0.7934 1.1048 0.2511 0.077 Uiso 1 1 calc R
H19C H 0.7909 0.9699 0.2176 0.077 Uiso 1 1 calc R
C20 C 0.6510(2) 1.0316(3) -0.1104(3) 0.0413(8) Uani 1 1 d .
H20 H 0.6947 1.0228 -0.1137 0.050 Uiso 1 1 calc R
C21 C 0.5905(2) 0.9454(3) -0.1919(3) 0.0494(10) Uani 1 1 d .
H21A H 0.6078 0.8642 -0.1676 0.074 Uiso 1 1 calc R
H21B H 0.5808 0.9575 -0.2621 0.074 Uiso 1 1 calc R
H21C H 0.5441 0.9591 -0.1983 0.074 Uiso 1 1 calc R
C22 C 0.6221(3) 1.1588(4) -0.1445(4) 0.0650(12) Uani 1 1 d .
H22A H 0.5775 1.1698 -0.1458 0.097 Uiso 1 1 calc R
H22B H 0.6089 1.1736 -0.2165 0.097 Uiso 1 1 calc R
H22C H 0.6616 1.2143 -0.0931 0.097 Uiso 1 1 calc R
C23 C 0.75542(16) 0.7804(3) 0.0707(2) 0.0276(7) Uani 1 1 d .
C24 C 0.76342(19) 0.7834(3) -0.0127(3) 0.0356(8) Uani 1 1 d .
H24 H 0.7200 0.7953 -0.0845 0.043 Uiso 1 1 calc R
C25 C 0.8323(2) 0.7696(3) 0.0060(3) 0.0415(8) Uani 1 1 d .
H25 H 0.8357 0.7708 -0.0526 0.050 Uiso 1 1 calc R
C26 C 0.8965(2) 0.7540(3) 0.1100(3) 0.0434(9) Uani 1 1 d .
H26 H 0.9442 0.7452 0.1233 0.052 Uiso 1 1 calc R
C27 C 0.89034(19) 0.7515(3) 0.1943(3) 0.0414(8) Uani 1 1 d .
H27 H 0.9342 0.7409 0.2659 0.050 Uiso 1 1 calc R
C28 C 0.82198(17) 0.7643(3) 0.1753(2) 0.0325(7) Uani 1 1 d .
H28 H 0.8191 0.7623 0.2345 0.039 Uiso 1 1 calc R
C29 C 0.67412(19) 0.5018(3) 0.0210(3) 0.0333(7) Uani 1 1 d .
H29 H 0.6533 0.4264 0.0275 0.040 Uiso 1 1 calc R
C30 C 0.7501(2) 0.4720(3) 0.0460(3) 0.0437(9) Uani 1 1 d .
H30A H 0.7699 0.5415 0.0325 0.066 Uiso 1 1 calc R
H30B H 0.7443 0.4066 0.0000 0.066 Uiso 1 1 calc R
H30C H 0.7851 0.4488 0.1218 0.066 Uiso 1 1 calc R
C31 C 0.6197(2) 0.5423(3) -0.0959(3) 0.0452(9) Uani 1 1 d .
H31A H 0.5719 0.5661 -0.1100 0.068 Uiso 1 1 calc R
H31B H 0.6108 0.4771 -0.1441 0.068 Uiso 1 1 calc R
H31C H 0.6416 0.6096 -0.1086 0.068 Uiso 1 1 calc R
C32 C 0.7273(2) 0.5593(3) 0.2118(2) 0.0378(8) Uani 1 1 d .
H32 H 0.7804 0.5620 0.2350 0.045 Uiso 1 1 calc R
C33 C 0.7134(2) 0.4356(3) 0.2357(3) 0.0528(10) Uani 1 1 d .
H33A H 0.6610 0.4290 0.2108 0.079 Uiso 1 1 calc R
H33B H 0.7473 0.4210 0.3135 0.079 Uiso 1 1 calc R
H33C H 0.7230 0.3770 0.1982 0.079 Uiso 1 1 calc R
C34 C 0.72074(18) 0.6477(3) 0.2786(2) 0.0357(8) Uani 1 1 d .
H34A H 0.7324 0.7269 0.2664 0.053 Uiso 1 1 calc R
H34B H 0.7562 0.6272 0.3550 0.053 Uiso 1 1 calc R
H34C H 0.6693 0.6467 0.2579 0.053 Uiso 1 1 calc R
N1 N 0.67877(15) 1.0048(2) 0.00129(19) 0.0310(6) Uani 1 1 d .
N2 N 0.67759(14) 0.5864(2) 0.09618(19) 0.0288(6) Uani 1 1 d .
O1 O 0.50918(15) 0.5330(2) -0.0187(2) 0.0506(7) Uani 1 1 d .
O2 O 0.52266(13) 0.6280(2) 0.11933(18) 0.0398(6) Uani 1 1 d .
O3 O 0.41225(12) 0.7906(2) -0.06602(17) 0.0373(5) Uani 1 1 d .
O4 O 0.47536(12) 0.91528(19) 0.07372(17) 0.0328(5) Uani 1 1 d .

loop_
_atom_site_aniso_label
_atom_site_aniso_U_11
_atom_site_aniso_U_22
_atom_site_aniso_U_33
_atom_site_aniso_U_23
_atom_site_aniso_U_13
_atom_site_aniso_U_12
C1 0.0289(17) 0.0252(15) 0.0233(13) 0.0002(11) 0.0167(12) 0.0006(12)
C2 0.0183(14) 0.0274(15) 0.0231(13) -0.0010(11) 0.0132(11) -0.0005(12)
C3 0.0259(16) 0.0190(14) 0.0217(13) -0.0010(11) 0.0115(11) 0.0014(11)
C4 0.0221(15) 0.0248(15) 0.0239(13) -0.0013(11) 0.0132(11) -0.0037(12)
C5 0.0277(16) 0.0280(15) 0.0220(13) -0.0010(11) 0.0150(12) -0.0001(12)
C6 0.0211(14) 0.0265(15) 0.0241(13) 0.0029(11) 0.0164(11) 0.0050(11)
C7 0.0250(16) 0.0254(16) 0.0431(17) 0.0064(14) 0.0223(13) 0.0055(13)
C8 0.045(2) 0.071(3) 0.076(3) 0.019(2) 0.042(2) -0.008(2)
C9 0.0234(15) 0.0231(15) 0.0274(14) 0.0023(12) 0.0144(12) 0.0036(12)
C10 0.032(2) 0.067(3) 0.058(2) -0.0179(19) 0.0318(17) 0.0002(17)
C11 0.0238(16) 0.0260(16) 0.0347(15) 0.0050(12) 0.0195(13) 0.0023(12)
C12 0.0366(19) 0.0262(17) 0.0341(16) -0.0013(12) 0.0175(14) 0.0012(13)
C13 0.036(2) 0.0356(19) 0.0468(19) 0.0068(15) 0.0160(16) 0.0083(15)
C14 0.046(2) 0.0224(17) 0.059(2) 0.0062(15) 0.0261(18) 0.0079(15)
C15 0.0386(19) 0.0258(16) 0.053(2) -0.0060(14) 0.0282(16) -0.0038(14)
C16 0.0294(17) 0.0242(16) 0.0373(16) -0.0026(13) 0.0181(13) -0.0032(13)
C17 0.042(2) 0.057(3) 0.062(2) -0.0107(19) 0.0281(19) -0.0176(18)
C18 0.049(3) 0.111(4) 0.092(3) -0.035(3) 0.047(3) -0.046(3)
C19 0.038(2) 0.058(2) 0.0431(19) -0.0170(17) 0.0163(16) -0.0158(17)
C20 0.045(2) 0.042(2) 0.0460(18) 0.0082(15) 0.0322(16) -0.0027(16)
C21 0.060(3) 0.050(2) 0.0324(17) 0.0077(15) 0.0243(17) 0.0021(17)
C22 0.084(3) 0.047(2) 0.063(2) 0.0235(19) 0.043(2) 0.003(2)
C23 0.0291(17) 0.0252(16) 0.0324(16) 0.0005(12) 0.0203(14) -0.0032(12)
C24 0.036(2) 0.0403(19) 0.0387(17) 0.0046(14) 0.0268(15) 0.0014(14)
C25 0.045(2) 0.045(2) 0.055(2) 0.0030(16) 0.0410(18) -0.0007(16)
C26 0.0276(19) 0.047(2) 0.071(2) 0.0037(17) 0.0379(18) 0.0015(15)
C27 0.0307(19) 0.039(2) 0.0472(19) 0.0082(15) 0.0189(15) 0.0046(14)
C28 0.0269(17) 0.0354(17) 0.0338(15) 0.0053(13) 0.0173(13) 0.0005(13)
C29 0.0392(18) 0.0300(16) 0.0369(16) -0.0001(13) 0.0261(14) 0.0015(14)
C30 0.047(2) 0.043(2) 0.0511(19) -0.0005(16) 0.0347(17) 0.0103(16)
C31 0.052(2) 0.049(2) 0.0349(17) -0.0068(15) 0.0256(16) 0.0055(17)
C32 0.044(2) 0.0352(18) 0.0313(16) 0.0092(13) 0.0205(15) 0.0106(15)
C33 0.068(3) 0.044(2) 0.046(2) 0.0142(16) 0.0331(19) 0.0069(18)
C34 0.0313(17) 0.050(2) 0.0290(15) 0.0038(13) 0.0196(13) 0.0068(14)
N1 0.0294(14) 0.0279(13) 0.0351(13) 0.0011(10) 0.0188(11) -0.0047(11)
N2 0.0336(14) 0.0265(13) 0.0287(12) 0.0055(10) 0.0197(11) 0.0107(11)
O1 0.0599(18) 0.0258(12) 0.0832(19) -0.0136(12) 0.0518(15) -0.0116(11)
O2 0.0362(13) 0.0455(14) 0.0446(13) 0.0075(10) 0.0277(11) -0.0026(11)
O3 0.0220(12) 0.0440(13) 0.0408(11) -0.0106(10) 0.0159(9) -0.0062(10)
O4 0.0236(11) 0.0412(13) 0.0384(11) -0.0100(10) 0.0210(9) -0.0012(9)

loop_
_atom_type_symbol
_atom_type_description
_atom_type_scat_dispersion_real
_atom_type_scat_dispersion_imag
_atom_type_scat_source
C C 0.0033 0.0016 'International Tables Vol C Tables 4.2.6.8 and 6.1.1.4'
H H 0.0000 0.0000 'International Tables Vol C Tables 4.2.6.8 and 6.1.1.4'
N N 0.0061 0.0033 'International Tables Vol C Tables 4.2.6.8 and 6.1.1.4'
O O 0.0106 0.0060 'International Tables Vol C Tables 4.2.6.8 and 6.1.1.4'

loop_
_geom_angle_atom_site_label_1
_geom_angle_atom_site_label_2
_geom_angle_atom_site_label_3
_geom_angle
C2 C1 C6 120.8(3)
C2 C1 C7 119.2(3)
C6 C1 C7 120.0(3)
C3 C2 C1 120.8(3)
C3 C2 C9 121.6(2)
C1 C2 C9 117.6(3)
C2 C3 C4 119.3(3)
C2 C3 C11 118.8(3)
C4 C3 C11 121.7(3)
C3 C4 C5 120.5(3)
C3 C4 N1 120.4(3)
C5 C4 N1 119.1(3)
C6 C5 C4 119.0(3)
C6 C5 C23 120.3(2)
C4 C5 C23 120.7(3)
C1 C6 C5 119.4(3)
C1 C6 N2 117.2(3)
C5 C6 N2 123.4(3)
O1 C7 O2 123.3(3)
O1 C7 C1 125.7(3)
O2 C7 C1 111.0(3)
O2 C8 H8A 109.5
O2 C8 H8B 109.5
H8A C8 H8B 109.5
O2 C8 H8C 109.5
H8A C8 H8C 109.5
H8B C8 H8C 109.5
O3 C9 O4 125.5(3)
O3 C9 C2 123.7(3)
O4 C9 C2 110.8(2)
O4 C10 H10A 109.5
O4 C10 H10B 109.5
H10A C10 H10B 109.5
O4 C10 H10C 109.5
H10A C10 H10C 109.5
H10B C10 H10C 109.5
C12 C11 C16 118.2(3)
C12 C11 C3 119.7(3)
C16 C11 C3 122.1(3)
C11 C12 C13 120.4(3)
C11 C12 H12 119.8
C13 C12 H12 119.8
C14 C13 C12 120.2(3)
C14 C13 H13 119.9
C12 C13 H13 119.9
C13 C14 C15 119.3(3)
C13 C14 H14 120.3
C15 C14 H14 120.3
C16 C15 C14 120.5(3)
C16 C15 H15 119.7
C14 C15 H15 119.7
C15 C16 C11 121.2(3)
C15 C16 H16 119.4
C11 C16 H16 119.4
N1 C17 C19 114.1(3)
N1 C17 C18 112.5(4)
C19 C17 C18 109.1(4)
N1 C17 H17 106.9
C19 C17 H17 106.9
C18 C17 H17 106.9
C17 C18 H18A 109.5
C17 C18 H18B 109.5
H18A C18 H18B 109.5
C17 C18 H18C 109.5
H18A C18 H18C 109.5
H18B C18 H18C 109.5
C17 C19 H19A 109.5
C17 C19 H19B 109.5
H19A C19 H19B 109.5
C17 C19 H19C 109.5
H19A C19 H19C 109.5
H19B C19 H19C 109.5
N1 C20 C21 112.7(3)
N1 C20 C22 113.2(3)
C21 C20 C22 109.6(3)
N1 C20 H20 107.0
C21 C20 H20 107.0
C22 C20 H20 107.0
C20 C21 H21A 109.5
C20 C21 H21B 109.5
H21A C21 H21B 109.5
C20 C21 H21C 109.5
H21A C21 H21C 109.5
H21B C21 H21C 109.5
C20 C22 H22A 109.5
C20 C22 H22B 109.5
H22A C22 H22B 109.5
C20 C22 H22C 109.5
H22A C22 H22C 109.5
H22B C22 H22C 109.5
C24 C23 C28 116.3(3)
C24 C23 C5 122.0(3)
C28 C23 C5 121.7(3)
C25 C24 C23 122.0(3)
C25 C24 H24 119.0
C23 C24 H24 119.0
C24 C25 C26 120.1(3)
C24 C25 H25 119.9
C26 C25 H25 119.9
C25 C26 C27 119.2(3)
C25 C26 H26 120.4
C27 C26 H26 120.4
C28 C27 C26 120.5(3)
C28 C27 H27 119.7
C26 C27 H27 119.7
C27 C28 C23 121.9(3)
C27 C28 H28 119.0
C23 C28 H28 119.0
N2 C29 C30 114.2(3)
N2 C29 C31 111.9(3)
C30 C29 C31 110.1(3)
N2 C29 H29 106.7
C30 C29 H29 106.7
C31 C29 H29 106.7
C29 C30 H30A 109.5
C29 C30 H30B 109.5
H30A C30 H30B 109.5
C29 C30 H30C 109.5
H30A C30 H30C 109.5
H30B C30 H30C 109.5
C29 C31 H31A 109.5
C29 C31 H31B 109.5
H31A C31 H31B 109.5
C29 C31 H31C 109.5
H31A C31 H31C 109.5
H31B C31 H31C 109.5
N2 C32 C34 112.8(3)
N2 C32 C33 111.9(3)
C34 C32 C33 109.3(3)
N2 C32 H32 107.5
C34 C32 H32 107.5
C33 C32 H32 107.5
C32 C33 H33A 109.5
C32 C33 H33B 109.5
H33A C33 H33B 109.5
C32 C33 H33C 109.5
H33A C33 H33C 109.5
H33B C33 H33C 109.5
C32 C34 H34A 109.5
C32 C34 H34B 109.5
H34A C34 H34B 109.5
C32 C34 H34C 109.5
H34A C34 H34C 109.5
H34B C34 H34C 109.5
C4 N1 C17 122.1(3)
C4 N1 C20 118.8(2)
C17 N1 C20 118.8(3)
C6 N2 C32 119.5(2)
C6 N2 C29 121.2(2)
C32 N2 C29 118.3(2)
C7 O2 C8 115.6(3)
C9 O4 C10 114.8(2)

loop_
_geom_bond_atom_site_label_1
_geom_bond_atom_site_label_2
_geom_bond_distance
C1 C2 1.393(4)
C1 C6 1.395(4)
C1 C7 1.489(4)
C2 C3 1.389(4)
C2 C9 1.509(4)
C3 C4 1.402(4)
C3 C11 1.506(4)
C4 C5 1.423(4)
C4 N1 1.432(4)
C5 C6 1.415(4)
C5 C23 1.488(4)
C6 N2 1.421(4)
C7 O1 1.194(4)
C7 O2 1.350(4)
C8 O2 1.429(5)
C8 H8A 0.9800
C8 H8B 0.9800
C8 H8C 0.9800
C9 O3 1.189(4)
C9 O4 1.327(4)
C10 O4 1.448(4)
C10 H10A 0.9800
C10 H10B 0.9800
C10 H10C 0.9800
C11 C12 1.382(4)
C11 C16 1.385(4)
C12 C13 1.398(5)
C12 H12 0.9500
C13 C14 1.364(5)
C13 H13 0.9500
C14 C15 1.383(5)
C14 H14 0.9500
C15 C16 1.365(5)
C15 H15 0.9500
C16 H16 0.9500
C17 N1 1.453(4)
C17 C19 1.512(6)
C17 C18 1.525(6)
C17 H17 1.0000
C18 H18A 0.9800
C18 H18B 0.9800
C18 H18C 0.9800
C19 H19A 0.9800
C19 H19B 0.9800
C19 H19C 0.9800
C20 N1 1.477(4)
C20 C21 1.523(5)
C20 C22 1.534(6)
C20 H20 1.0000
C21 H21A 0.9800
C21 H21B 0.9800
C21 H21C 0.9800
C22 H22A 0.9800
C22 H22B 0.9800
C22 H22C 0.9800
C23 C24 1.398(4)
C23 C28 1.407(4)
C24 C25 1.375(5)
C24 H24 0.9500
C25 C26 1.383(5)
C25 H25 0.9500
C26 C27 1.384(5)
C26 H26 0.9500
C27 C28 1.362(5)
C27 H27 0.9500
C28 H28 0.9500
C29 N2 1.469(4)
C29 C30 1.516(5)
C29 C31 1.527(5)
C29 H29 1.0000
C30 H30A 0.9800
C30 H30B 0.9800
C30 H30C 0.9800
C31 H31A 0.9800
C31 H31B 0.9800
C31 H31C 0.9800
C32 N2 1.468(4)
C32 C34 1.502(5)
C32 C33 1.523(5)
C32 H32 1.0000
C33 H33A 0.9800
C33 H33B 0.9800
C33 H33C 0.9800
C34 H34A 0.9800
C34 H34B 0.9800
C34 H34C 0.9800

loop_
_cod_related_entry_id
_cod_related_entry_database
_cod_related_entry_code
1 ChemSpider 30659759
